data_4037521
loop_
_publ_author_name
'Fesenko, Anastasia A.'
'Grigoriev, Mikhail S.'
'Shutalev, Anatoly D.'

_publ_section_title
;
 Nucleophile-Mediated Ring Expansion of 5-Acyl-substituted
 4-Mesyloxymethyl-1,2,3,4-tetrahydropyrimidin-2-ones in the Synthesis of
 7-Membered Analogues of Biginelli Compounds and Related Heterocycles.
;
_journal_issue 15
_journal_name_full 'The Journal of organic chemistry'
_journal_page_first 8085
_journal_page_last 8110
_journal_paper_doi 10.1021/acs.joc.7b01348
_journal_volume 82
_journal_year 2017
_chemical_formula_sum 'C8 H10 N2 O2'
_chemical_formula_weight 166.18
_space_group_crystal_system monoclinic
_space_group_IT_number 15
_space_group_name_Hall '-C 2yc'
_space_group_name_H-M_alt 'C 1 2/c 1'
_atom_sites_solution_hydrogens geom
_atom_sites_solution_primary direct
_atom_sites_solution_secondary difmap
_audit_creation_method SHELXL-97
_cell_angle_alpha 90.00
_cell_angle_beta 123.025(3)
_cell_angle_gamma 90.00
_cell_formula_units_Z 8
_cell_length_a 18.0896(9)
_cell_length_b 6.6427(4)
_cell_length_c 15.8147(8)
_cell_measurement_reflns_used 1321
_cell_measurement_temperature 100(2)
_cell_measurement_theta_max 29.81
_cell_measurement_theta_min 2.77
_cell_volume 1593.32(16)
_computing_structure_refinement 'SHELXL-97 (Sheldrick, 2008)'
_computing_structure_solution 'SHELXS-97 (Sheldrick, 2008)'
_diffrn_ambient_temperature 100(2)
_diffrn_measured_fraction_theta_full 0.991
_diffrn_measured_fraction_theta_max 0.991
_diffrn_measurement_device_type 'Bruker KAPPA APEX II area-detector diffractometer'
_diffrn_radiation_monochromator graphite
_diffrn_radiation_source 'fine-focus sealed tube'
_diffrn_radiation_type MoK\a
_diffrn_radiation_wavelength 0.71073
_diffrn_reflns_av_R_equivalents 0.0000
_diffrn_reflns_av_sigmaI/netI 0.0563
_diffrn_reflns_limit_h_max 25
_diffrn_reflns_limit_h_min -20
_diffrn_reflns_limit_k_max 0
_diffrn_reflns_limit_k_min -9
_diffrn_reflns_limit_l_max 22
_diffrn_reflns_limit_l_min -20
_diffrn_reflns_number 4014
_diffrn_reflns_theta_full 29.99
_diffrn_reflns_theta_max 29.99
_diffrn_reflns_theta_min 4.51
_exptl_absorpt_coefficient_mu 0.102
_exptl_absorpt_correction_T_max 0.9859
_exptl_absorpt_correction_T_min 0.9566
_exptl_crystal_colour colourless
_exptl_crystal_density_diffrn 1.386
_exptl_crystal_density_method 'not measured'
_exptl_crystal_description fragment
_exptl_crystal_F_000 704
_exptl_crystal_size_max 0.44
_exptl_crystal_size_mid 0.22
_exptl_crystal_size_min 0.14
_refine_diff_density_max 0.409
_refine_diff_density_min -0.343
_refine_diff_density_rms 0.066
_refine_ls_extinction_method none
_refine_ls_goodness_of_fit_ref 0.992
_refine_ls_hydrogen_treatment mixed
_refine_ls_matrix_type full
_refine_ls_number_parameters 111
_refine_ls_number_reflns 4014
_refine_ls_number_restraints 0
_refine_ls_restrained_S_all 0.992
_refine_ls_R_factor_all 0.1058
_refine_ls_R_factor_gt 0.0579
_refine_ls_shift/su_max 0.000
_refine_ls_shift/su_mean 0.000
_refine_ls_structure_factor_coef Fsqd
_refine_ls_weighting_details 'calc w=1/[\s^2^(Fo^2^)+(0.0887P)^2^+0.0000P] where P=(Fo^2^+2Fc^2^)/3'
_refine_ls_weighting_scheme calc
_refine_ls_wR_factor_gt 0.1402
_refine_ls_wR_factor_ref 0.1645
_reflns_number_gt 2456
_reflns_number_total 4014
_reflns_threshold_expression >2sigma(I)
_cod_data_source_file jo7b01348_si_002.cif
_cod_data_source_block 33f
_cod_original_cell_volume 1593.32(15)
_cod_original_sg_symbol_H-M 'C 2/c'
_cod_database_code 4037521

loop_
_symmetry_equiv_pos_as_xyz
'x, y, z'
'-x, y, -z+1/2'
'x+1/2, y+1/2, z'
'-x+1/2, y+1/2, -z+1/2'
'-x, -y, -z'
'x, -y, z-1/2'
'-x+1/2, -y+1/2, -z'
'x+1/2, -y+1/2, z-1/2'

loop_
_atom_site_label
_atom_site_type_symbol
_atom_site_fract_x
_atom_site_fract_y
_atom_site_fract_z
_atom_site_U_iso_or_equiv
_atom_site_adp_type
_atom_site_occupancy
_atom_site_symmetry_multiplicity
_atom_site_calc_flag
_atom_site_refinement_flags
O1 O 0.45601(7) 0.47748(16) 0.62016(8) 0.0272(3) Uani 1 1 d .
O2 O 0.21994(7) 0.52464(17) 0.20297(9) 0.0284(3) Uani 1 1 d .
N1 N 0.30573(7) 0.50412(16) 0.51513(9) 0.0146(3) Uani 1 1 d .
N2 N 0.37635(8) 0.49809(16) 0.69031(9) 0.0197(3) Uani 1 1 d .
H2A H 0.4234 0.4910 0.7521 0.024 Uiso 1 1 calc R
H2B H 0.3237 0.5089 0.6804 0.024 Uiso 1 1 calc R
C2 C 0.30101(9) 0.52120(19) 0.42489(11) 0.0160(3) Uani 1 1 d .
C3 C 0.21237(9) 0.5143(2) 0.34799(11) 0.0157(3) Uani 1 1 d .
C4 C 0.16294(9) 0.4941(2) 0.39406(11) 0.0173(3) Uani 1 1 d .
H4A H 0.1006 0.4865 0.3595 0.021 Uiso 1 1 calc R
C5 C 0.22044(9) 0.4879(2) 0.49488(11) 0.0167(3) Uani 1 1 d .
H5A H 0.2056 0.4748 0.5437 0.020 Uiso 1 1 calc R
C6 C 0.38486(9) 0.4924(2) 0.61201(10) 0.0163(3) Uani 1 1 d .
C7 C 0.37850(10) 0.5537(2) 0.41745(12) 0.0252(4) Uani 1 1 d .
H7A H 0.4169 0.6565 0.4663 0.038 Uiso 1 1 calc R
H7B H 0.3585 0.5987 0.3492 0.038 Uiso 1 1 calc R
H7C H 0.4113 0.4273 0.4320 0.038 Uiso 1 1 calc R
C8 C 0.17490(9) 0.5225(2) 0.23948(11) 0.0185(3) Uani 1 1 d .
C9 C 0.07546(9) 0.5258(2) 0.17060(12) 0.0218(3) Uani 1 1 d .
H9A H 0.0584 0.5313 0.1002 0.033 Uiso 1 1 calc R
H9B H 0.0524 0.6445 0.1856 0.033 Uiso 1 1 calc R
H9C H 0.0511 0.4038 0.1813 0.033 Uiso 1 1 calc R

loop_
_atom_site_aniso_label
_atom_site_aniso_U_11
_atom_site_aniso_U_22
_atom_site_aniso_U_33
_atom_site_aniso_U_23
_atom_site_aniso_U_13
_atom_site_aniso_U_12
O1 0.0154(5) 0.0501(7) 0.0155(6) 0.0019(5) 0.0081(5) 0.0009(5)
O2 0.0207(5) 0.0492(7) 0.0179(6) -0.0007(5) 0.0123(5) -0.0033(5)
N1 0.0125(5) 0.0189(6) 0.0123(6) 0.0004(4) 0.0066(5) -0.0004(4)
N2 0.0158(5) 0.0288(7) 0.0136(6) 0.0001(5) 0.0074(5) 0.0017(5)
C2 0.0151(6) 0.0213(7) 0.0128(7) -0.0007(5) 0.0083(6) -0.0013(5)
C3 0.0148(6) 0.0191(7) 0.0138(7) -0.0006(5) 0.0082(6) -0.0007(5)
C4 0.0144(6) 0.0220(7) 0.0168(7) -0.0016(5) 0.0094(6) -0.0007(5)
C5 0.0150(6) 0.0218(7) 0.0169(7) 0.0001(5) 0.0110(5) 0.0010(5)
C6 0.0154(6) 0.0193(7) 0.0122(7) 0.0006(5) 0.0061(6) -0.0003(5)
C7 0.0157(7) 0.0448(10) 0.0160(7) 0.0013(6) 0.0093(6) -0.0042(6)
C8 0.0171(6) 0.0229(7) 0.0152(7) -0.0014(5) 0.0086(6) -0.0019(5)
C9 0.0154(6) 0.0303(8) 0.0155(7) -0.0006(5) 0.0056(6) -0.0002(6)

loop_
_atom_type_symbol
_atom_type_description
_atom_type_scat_dispersion_real
_atom_type_scat_dispersion_imag
_atom_type_scat_source
C C 0.0033 0.0016 'International Tables Vol C Tables 4.2.6.8 and 6.1.1.4'
H H 0.0000 0.0000 'International Tables Vol C Tables 4.2.6.8 and 6.1.1.4'
N N 0.0061 0.0033 'International Tables Vol C Tables 4.2.6.8 and 6.1.1.4'
O O 0.0106 0.0060 'International Tables Vol C Tables 4.2.6.8 and 6.1.1.4'

loop_
_geom_angle_atom_site_label_1
_geom_angle_atom_site_label_2
_geom_angle_atom_site_label_3
_geom_angle
C2 N1 C5 109.21(11)
C2 N1 C6 125.15(12)
C5 N1 C6 125.53(12)
C6 N2 H2A 120.0
C6 N2 H2B 120.0
H2A N2 H2B 120.0
N1 C2 C3 107.02(12)
N1 C2 C7 124.19(12)
C3 C2 C7 128.69(14)
C2 C3 C4 107.47(13)
C2 C3 C8 127.01(14)
C4 C3 C8 125.51(13)
C5 C4 C3 108.10(13)
C5 C4 H4A 125.9
C3 C4 H4A 125.9
C4 C5 N1 108.20(12)
C4 C5 H5A 125.9
N1 C5 H5A 125.9
O1 C6 N2 123.55(13)
O1 C6 N1 120.12(13)
N2 C6 N1 116.33(12)
C2 C7 H7A 109.5
C2 C7 H7B 109.5
H7A C7 H7B 109.5
C2 C7 H7C 109.5
H7A C7 H7C 109.5
H7B C7 H7C 109.5
O2 C8 C3 123.35(14)
O2 C8 C9 119.63(14)
C3 C8 C9 117.02(14)
C8 C9 H9A 109.5
C8 C9 H9B 109.5
H9A C9 H9B 109.5
C8 C9 H9C 109.5
H9A C9 H9C 109.5
H9B C9 H9C 109.5

loop_
_geom_bond_atom_site_label_1
_geom_bond_atom_site_label_2
_geom_bond_distance
O1 C6 1.2256(17)
O2 C8 1.2287(19)
N1 C2 1.3872(18)
N1 C5 1.3985(17)
N1 C6 1.4184(18)
N2 C6 1.3291(19)
N2 H2A 0.8800
N2 H2B 0.8800
C2 C3 1.3881(19)
C2 C7 1.4850(19)
C3 C4 1.435(2)
C3 C8 1.463(2)
C4 C5 1.348(2)
C4 H4A 0.9500
C5 H5A 0.9500
C7 H7A 0.9800
C7 H7B 0.9800
C7 H7C 0.9800
C8 C9 1.512(2)
C9 H9A 0.9800
C9 H9B 0.9800
C9 H9C 0.9800

loop_
_geom_hbond_atom_site_label_D
_geom_hbond_atom_site_label_H
_geom_hbond_atom_site_label_A
_geom_hbond_distance_DH
_geom_hbond_distance_HA
_geom_hbond_distance_DA
_geom_hbond_angle_DHA
_geom_hbond_site_symmetry_A
N2 H2A O1 0.88 2.01 2.8795(16) 168.7 2_656
N2 H2B O2 0.88 2.10 2.9472(18) 160.0 6_566

loop_
_geom_torsion_atom_site_label_1
_geom_torsion_atom_site_label_2
_geom_torsion_atom_site_label_3
_geom_torsion_atom_site_label_4
_geom_torsion
C5 N1 C2 C3 -0.37(15)
C6 N1 C2 C3 176.03(12)
C5 N1 C2 C7 176.12(13)
C6 N1 C2 C7 -7.5(2)
N1 C2 C3 C4 0.46(15)
C7 C2 C3 C4 -175.82(14)
N1 C2 C3 C8 -178.60(13)
C7 C2 C3 C8 5.1(2)
C2 C3 C4 C5 -0.39(15)
C8 C3 C4 C5 178.68(13)
C3 C4 C5 N1 0.17(15)
C2 N1 C5 C4 0.12(15)
C6 N1 C5 C4 -176.26(12)
C2 N1 C6 O1 -7.1(2)
C5 N1 C6 O1 168.76(13)
C2 N1 C6 N2 173.09(11)
C5 N1 C6 N2 -11.09(18)
C2 C3 C8 O2 4.6(2)
C4 C3 C8 O2 -174.33(13)
C2 C3 C8 C9 -176.18(13)
C4 C3 C8 C9 4.9(2)
